data_1561223
loop_
_publ_author_name
'Chapple, Peter M.'
'Cartron, Julien'
'Hamdoun, Ghanem'
'Kahlal, Samia'
'Cordier, Marie'
'Oulyadi, Hassan'
'Carpentier, Jean-Fran\,cois'
'Saillard, Jean-Yves'
'Sarazin, Yann'

_publ_section_title
;
 Metal--metal bonded alkaline-earth distannyls
;
_journal_issue 20
_journal_name_full 'Chemical Science'
_journal_page_first 7098
_journal_page_last 7114
_journal_paper_doi 10.1039/D1SC00436K
_journal_volume 12
_journal_year 2021
_chemical_compound_source 'synthesis as described'
_chemical_formula_moiety 'C52 H62 Ca O4 Sn2'
_chemical_formula_sum 'C52 H62 Ca O4 Sn2'
_chemical_formula_weight 1028.47
_space_group_crystal_system monoclinic
_space_group_IT_number 15
_space_group_name_Hall '-C 2yc'
_space_group_name_H-M_alt 'C 1 2/c 1'
_atom_sites_solution_hydrogens geom
_atom_sites_solution_primary dual
_atom_sites_solution_secondary difmap
_audit_update_record
;
2020-12-18 deposited with the CCDC.	2021-03-22 downloaded from the CCDC.
;
_cell_angle_alpha 90
_cell_angle_beta 98.715(3)
_cell_angle_gamma 90
_cell_formula_units_Z 4
_cell_length_a 16.2273(12)
_cell_length_b 15.8447(9)
_cell_length_c 18.9351(14)
_cell_measurement_reflns_used 9465
_cell_measurement_temperature 150
_cell_measurement_theta_max 27.4851
_cell_measurement_theta_min 2.2061
_cell_measurement_wavelength 0.710730
_cell_volume 4812.3(6)
_computing_cell_refinement 'APEX3 (Bruker, 2015)'
_computing_data_collection 'SAINT (Bruker, 2014)'
_computing_data_reduction 'SAINT (Bruker, 2014)'
_computing_molecular_graphics 'PLATON, A.L.Spek, Acta Cryst. 2009, D65, 148-155'
_computing_publication_material 'CRYSCALC (T. Roisnel, local program, ver. 2020)'
_computing_structure_refinement 'SHELXL-2018_3 (Sheldrick, 2018)'
_computing_structure_solution 'SHELXT (G. Sheldrick, 2015)'
_diffrn_ambient_temperature 150
_diffrn_detector '(CMOS) PHOTON 100'
_diffrn_detector_area_resol_mean 10.4167
_diffrn_measured_fraction_theta_full 0.991
_diffrn_measured_fraction_theta_max 0.991
_diffrn_measurement_device_type 'D8 VENTURE Bruker AXS'
_diffrn_measurement_method 'rotation images'
_diffrn_orient_matrix_UB_11 0.0001501
_diffrn_orient_matrix_UB_12 0.0048739
_diffrn_orient_matrix_UB_13 -0.0526345
_diffrn_orient_matrix_UB_21 0.0563801
_diffrn_orient_matrix_UB_22 0.0268471
_diffrn_orient_matrix_UB_23 0.0091768
_diffrn_orient_matrix_UB_31 0.0266103
_diffrn_orient_matrix_UB_32 -0.0569094
_diffrn_orient_matrix_UB_33 -0.0001786
_diffrn_radiation_monochromator 'multilayer monochromator'
_diffrn_radiation_probe x-ray
_diffrn_radiation_source 'Incoatec microfocus sealed tube'
_diffrn_radiation_type MoK\a
_diffrn_radiation_wavelength 0.71073
_diffrn_reflns_av_R_equivalents 0.0429
_diffrn_reflns_av_unetI/netI 0.0399
_diffrn_reflns_limit_h_max 20
_diffrn_reflns_limit_h_min -21
_diffrn_reflns_limit_k_max 20
_diffrn_reflns_limit_k_min -20
_diffrn_reflns_limit_l_max 24
_diffrn_reflns_limit_l_min -24
_diffrn_reflns_number 19534
_diffrn_reflns_theta_full 25.242
_diffrn_reflns_theta_max 27.504
_diffrn_reflns_theta_min 2.206
_diffrn_source_current 1.0
_diffrn_source_voltage 50.0
_exptl_absorpt_coefficient_mu 1.187
_exptl_absorpt_correction_T_max 0.660
_exptl_absorpt_correction_T_min 0.542
_exptl_absorpt_correction_type multi-scan
_exptl_absorpt_process_details
;
  [Sheldrick, G.M. (2014). SADABS Bruker AXS Inc., Madison, Wisconsin, USA]
;
_exptl_crystal_colour colourless
_exptl_crystal_density_diffrn 1.420
_exptl_crystal_description prism
_exptl_crystal_F_000 2104
_exptl_crystal_size_max 0.750
_exptl_crystal_size_mid 0.670
_exptl_crystal_size_min 0.350
_refine_diff_density_max 0.732
_refine_diff_density_min -0.641
_refine_diff_density_rms 0.099
_refine_ls_extinction_method none
_refine_ls_goodness_of_fit_ref 1.058
_refine_ls_hydrogen_treatment constr
_refine_ls_matrix_type full
_refine_ls_number_parameters 268
_refine_ls_number_reflns 5485
_refine_ls_number_restraints 0
_refine_ls_restrained_S_all 1.058
_refine_ls_R_factor_all 0.0499
_refine_ls_R_factor_gt 0.0336
_refine_ls_shift/su_max 0.001
_refine_ls_shift/su_mean 0.000
_refine_ls_structure_factor_coef Fsqd
_refine_ls_weighting_details 'w=1/[\s^2^(Fo^2^)+(0.0189P)^2^+19.6615P] where P=(Fo^2^+2Fc^2^)/3'
_refine_ls_weighting_scheme calc
_refine_ls_wR_factor_gt 0.0709
_refine_ls_wR_factor_ref 0.0785
_reflns_Friedel_coverage 0.000
_reflns_number_gt 4404
_reflns_number_total 5485
_reflns_threshold_expression >2sigma(I)
_cod_data_source_file d1sc00436k3.cif
_cod_data_source_block PC0505
_cod_depositor_comments 'Adding full bibliography for 1561223--1561228.cif.'
_cod_original_sg_symbol_H-M 'C 2/c'
_cod_database_code 1561223

loop_
_space_group_symop_operation_xyz
'x, y, z'
'-x, y, -z+1/2'
'x+1/2, y+1/2, z'
'-x+1/2, y+1/2, -z+1/2'
'-x, -y, -z'
'x, -y, z-1/2'
'-x+1/2, -y+1/2, -z'
'x+1/2, -y+1/2, z-1/2'

loop_
_atom_site_label
_atom_site_type_symbol
_atom_site_fract_x
_atom_site_fract_y
_atom_site_fract_z
_atom_site_U_iso_or_equiv
_atom_site_adp_type
_atom_site_occupancy
_atom_site_site_symmetry_order
_atom_site_calc_flag
_atom_site_refinement_flags_posn
_atom_site_refinement_flags_adp
_atom_site_refinement_flags_occupancy
_atom_site_disorder_assembly
_atom_site_disorder_group
Sn1 Sn 0.29506(2) 0.32834(2) 0.22061(2) 0.02110(7) Uani 1 1 d . . . . .
C1 C 0.2164(2) 0.40656(19) 0.14132(17) 0.0254(7) Uani 1 1 d . . . . .
C2 C 0.2416(2) 0.4878(2) 0.12513(18) 0.0331(8) Uani 1 1 d . . . . .
H2 H 0.292003 0.510143 0.150249 0.040 Uiso 1 1 calc R U . . .
C3 C 0.1938(3) 0.5366(2) 0.0725(2) 0.0475(11) Uani 1 1 d . . . . .
H3 H 0.211610 0.591896 0.062616 0.057 Uiso 1 1 calc R U . . .
C4 C 0.1209(3) 0.5048(3) 0.0348(2) 0.0547(12) Uani 1 1 d . . . . .
H4 H 0.089101 0.537527 -0.001530 0.066 Uiso 1 1 calc R U . . .
C5 C 0.0948(2) 0.4253(3) 0.0503(2) 0.0512(11) Uani 1 1 d . . . . .
H5 H 0.044414 0.403161 0.024943 0.061 Uiso 1 1 calc R U . . .
C6 C 0.1419(2) 0.3773(2) 0.1030(2) 0.0370(8) Uani 1 1 d . . . . .
H6 H 0.122646 0.322643 0.113287 0.044 Uiso 1 1 calc R U . . .
C7 C 0.26660(18) 0.20473(18) 0.16944(16) 0.0213(6) Uani 1 1 d . . . . .
C8 C 0.2614(2) 0.1927(2) 0.09582(17) 0.0291(7) Uani 1 1 d . . . . .
H8 H 0.261899 0.240753 0.065844 0.035 Uiso 1 1 calc R U . . .
C9 C 0.2554(2) 0.1127(2) 0.06479(19) 0.0327(8) Uani 1 1 d . . . . .
H9 H 0.252536 0.106643 0.014567 0.039 Uiso 1 1 calc R U . . .
C10 C 0.2535(2) 0.0420(2) 0.1075(2) 0.0346(8) Uani 1 1 d . . . . .
H10 H 0.250236 -0.012806 0.087052 0.042 Uiso 1 1 calc R U . . .
C11 C 0.2565(3) 0.0522(2) 0.1803(2) 0.0376(8) Uani 1 1 d . . . . .
H11 H 0.253935 0.004061 0.209784 0.045 Uiso 1 1 calc R U . . .
C12 C 0.2632(2) 0.1322(2) 0.21080(18) 0.0308(7) Uani 1 1 d . . . . .
H12 H 0.265618 0.137630 0.261033 0.037 Uiso 1 1 calc R U . . .
C13 C 0.21009(19) 0.31693(19) 0.30020(16) 0.0238(6) Uani 1 1 d . . . . .
C14 C 0.1332(2) 0.3575(2) 0.29304(19) 0.0299(7) Uani 1 1 d . . . . .
H14 H 0.116557 0.391913 0.252256 0.036 Uiso 1 1 calc R U . . .
C15 C 0.0798(3) 0.3494(2) 0.3437(2) 0.0421(9) Uani 1 1 d . . . . .
H15 H 0.027599 0.377730 0.337172 0.051 Uiso 1 1 calc R U . . .
C16 C 0.1030(3) 0.3000(3) 0.4037(2) 0.0505(11) Uani 1 1 d . . . . .
H16 H 0.067131 0.294599 0.438699 0.061 Uiso 1 1 calc R U . . .
C17 C 0.1784(3) 0.2587(3) 0.4120(2) 0.0549(12) Uani 1 1 d . . . . .
H17 H 0.194589 0.224219 0.452848 0.066 Uiso 1 1 calc R U . . .
C18 C 0.2311(2) 0.2672(2) 0.36099(19) 0.0386(9) Uani 1 1 d . . . . .
H18 H 0.282994 0.238294 0.367757 0.046 Uiso 1 1 calc R U . . .
Ca1 Ca 0.500000 0.35584(5) 0.250000 0.02508(19) Uani 1 2 d S T P . .
O1 O 0.500000 0.2081(2) 0.250000 0.0473(10) Uani 1 2 d S T P . .
O2 O 0.500000 0.5048(2) 0.250000 0.0494(10) Uani 1 2 d S T P . .
O3 O 0.50081(16) 0.36334(18) 0.12447(14) 0.0430(6) Uani 1 1 d . . . . .
C19 C 0.4943(4) 0.1552(3) 0.3109(3) 0.0731(16) Uani 1 1 d . . . . .
H19A H 0.442299 0.167462 0.330348 0.088 Uiso 1 1 calc R U . . .
H19B H 0.542230 0.165814 0.348916 0.088 Uiso 1 1 calc R U . . .
C20 C 0.4948(4) 0.0670(3) 0.2872(3) 0.094(2) Uani 1 1 d . . . . .
H20A H 0.541084 0.035867 0.315885 0.112 Uiso 1 1 calc R U . . .
H20B H 0.441659 0.039158 0.293132 0.112 Uiso 1 1 calc R U . . .
C21 C 0.5320(4) 0.5578(3) 0.1991(4) 0.092(2) Uani 1 1 d . . . . .
H21A H 0.494680 0.556456 0.152653 0.111 Uiso 1 1 calc R U . . .
H21B H 0.588147 0.538706 0.191798 0.111 Uiso 1 1 calc R U . . .
C22 C 0.5359(4) 0.6453(3) 0.2301(5) 0.114(3) Uani 1 1 d . . . . .
H22A H 0.589035 0.654904 0.262405 0.136 Uiso 1 1 calc R U . . .
H22B H 0.529419 0.688752 0.192084 0.136 Uiso 1 1 calc R U . . .
C23 C 0.5712(3) 0.3736(6) 0.0886(3) 0.116(3) Uani 1 1 d . . . . .
H23A H 0.601806 0.425218 0.106703 0.139 Uiso 1 1 calc R U . . .
H23B H 0.609216 0.324961 0.099946 0.139 Uiso 1 1 calc R U . . .
C24 C 0.5504(3) 0.3796(6) 0.0171(3) 0.110(3) Uani 1 1 d . . . . .
H24A H 0.586750 0.342968 -0.007272 0.133 Uiso 1 1 calc R U . . .
H24B H 0.556272 0.438546 0.001216 0.133 Uiso 1 1 calc R U . . .
C25 C 0.4601(3) 0.3511(5) 0.0001(3) 0.090(2) Uani 1 1 d . . . . .
H25A H 0.428146 0.388095 -0.036263 0.108 Uiso 1 1 calc R U . . .
H25B H 0.456509 0.292196 -0.017553 0.108 Uiso 1 1 calc R U . . .
C26 C 0.4285(3) 0.3579(4) 0.0693(2) 0.0589(13) Uani 1 1 d . . . . .
H26A H 0.393288 0.408847 0.069966 0.071 Uiso 1 1 calc R U . . .
H26B H 0.394580 0.307727 0.077111 0.071 Uiso 1 1 calc R U . . .

loop_
_atom_site_aniso_label
_atom_site_aniso_U_11
_atom_site_aniso_U_22
_atom_site_aniso_U_33
_atom_site_aniso_U_23
_atom_site_aniso_U_13
_atom_site_aniso_U_12
Sn1 0.01620(10) 0.01906(10) 0.02717(11) -0.00033(8) 0.00053(7) -0.00002(8)
C1 0.0260(17) 0.0242(15) 0.0271(16) 0.0036(12) 0.0078(13) 0.0065(12)
C2 0.044(2) 0.0231(16) 0.0337(18) 0.0001(13) 0.0122(16) 0.0033(15)
C3 0.071(3) 0.0257(18) 0.052(2) 0.0119(17) 0.028(2) 0.0168(18)
C4 0.047(3) 0.065(3) 0.056(3) 0.029(2) 0.016(2) 0.034(2)
C5 0.024(2) 0.077(3) 0.052(3) 0.026(2) 0.0022(17) 0.0098(19)
C6 0.0236(18) 0.044(2) 0.042(2) 0.0152(16) 0.0035(15) 0.0029(15)
C7 0.0164(14) 0.0187(14) 0.0289(16) -0.0005(12) 0.0038(12) -0.0004(11)
C8 0.0313(18) 0.0261(16) 0.0291(17) 0.0024(13) 0.0019(14) -0.0031(13)
C9 0.036(2) 0.0320(18) 0.0301(18) -0.0067(14) 0.0047(15) -0.0042(15)
C10 0.039(2) 0.0222(16) 0.043(2) -0.0085(14) 0.0093(16) -0.0024(14)
C11 0.051(2) 0.0208(16) 0.044(2) 0.0071(14) 0.0136(18) 0.0019(15)
C12 0.039(2) 0.0254(16) 0.0295(17) 0.0020(13) 0.0111(15) 0.0005(14)
C13 0.0221(15) 0.0238(15) 0.0263(15) -0.0029(12) 0.0060(12) 0.0009(12)
C14 0.0296(18) 0.0262(16) 0.0351(18) 0.0056(13) 0.0087(14) 0.0023(13)
C15 0.040(2) 0.0304(19) 0.059(3) 0.0006(17) 0.0180(19) 0.0036(16)
C16 0.061(3) 0.046(2) 0.052(3) 0.0071(19) 0.034(2) 0.011(2)
C17 0.064(3) 0.060(3) 0.046(2) 0.019(2) 0.023(2) 0.021(2)
C18 0.036(2) 0.047(2) 0.0354(19) 0.0083(16) 0.0112(16) 0.0182(17)
Ca1 0.0176(4) 0.0218(4) 0.0341(5) 0.000 -0.0017(4) 0.000
O1 0.033(2) 0.0229(17) 0.084(3) 0.000 0.003(2) 0.000
O2 0.037(2) 0.0203(18) 0.091(3) 0.000 0.009(2) 0.000
O3 0.0259(13) 0.0636(17) 0.0373(14) 0.0092(13) -0.0020(11) -0.0070(12)
C19 0.084(4) 0.039(3) 0.099(4) 0.015(2) 0.021(3) -0.014(2)
C20 0.084(4) 0.030(2) 0.169(7) 0.022(3) 0.027(5) 0.014(3)
C21 0.094(5) 0.038(3) 0.152(6) 0.025(3) 0.041(4) 0.001(3)
C22 0.070(4) 0.030(3) 0.245(10) 0.009(4) 0.038(5) -0.001(2)
C23 0.035(3) 0.259(9) 0.050(3) 0.062(4) -0.004(2) -0.040(4)
C24 0.047(3) 0.225(9) 0.064(4) -0.065(5) 0.022(3) -0.030(4)
C25 0.044(3) 0.165(6) 0.063(3) -0.061(4) 0.012(2) -0.020(3)
C26 0.030(2) 0.106(4) 0.039(2) -0.006(2) -0.0013(18) -0.007(2)

loop_
_atom_type_symbol
_atom_type_description
_atom_type_scat_dispersion_real
_atom_type_scat_dispersion_imag
_atom_type_scat_source
C C 0.0033 0.0016 'International Tables Vol C Tables 4.2.6.8 and 6.1.1.4'
H H 0.0000 0.0000 'International Tables Vol C Tables 4.2.6.8 and 6.1.1.4'
Ca Ca 0.2262 0.3064 'International Tables Vol C Tables 4.2.6.8 and 6.1.1.4'
O O 0.0106 0.0060 'International Tables Vol C Tables 4.2.6.8 and 6.1.1.4'
Sn Sn -0.6537 1.4246 'International Tables Vol C Tables 4.2.6.8 and 6.1.1.4'

loop_
_geom_angle_atom_site_label_1
_geom_angle_atom_site_label_2
_geom_angle_atom_site_label_3
_geom_angle
_geom_angle_site_symmetry_1
_geom_angle_site_symmetry_3
_geom_angle_publ_flag
C13 Sn1 C1 98.90(12) . . ?
C13 Sn1 C7 96.71(11) . . ?
C1 Sn1 C7 98.02(11) . . ?
C13 Sn1 Ca1 127.79(8) . . ?
C1 Sn1 Ca1 120.27(9) . . ?
C7 Sn1 Ca1 109.18(8) . . ?
C6 C1 C2 116.9(3) . . ?
C6 C1 Sn1 122.4(2) . . ?
C2 C1 Sn1 120.6(2) . . ?
C1 C2 C3 121.0(4) . . ?
C1 C2 H2 119.5 . . ?
C3 C2 H2 119.5 . . ?
C4 C3 C2 120.3(4) . . ?
C4 C3 H3 119.8 . . ?
C2 C3 H3 119.8 . . ?
C5 C4 C3 119.5(4) . . ?
C5 C4 H4 120.2 . . ?
C3 C4 H4 120.2 . . ?
C4 C5 C6 120.1(4) . . ?
C4 C5 H5 120.0 . . ?
C6 C5 H5 120.0 . . ?
C5 C6 C1 122.1(4) . . ?
C5 C6 H6 118.9 . . ?
C1 C6 H6 118.9 . . ?
C12 C7 C8 116.5(3) . . ?
C12 C7 Sn1 120.6(2) . . ?
C8 C7 Sn1 122.5(2) . . ?
C9 C8 C7 122.3(3) . . ?
C9 C8 H8 118.9 . . ?
C7 C8 H8 118.9 . . ?
C10 C9 C8 119.7(3) . . ?
C10 C9 H9 120.2 . . ?
C8 C9 H9 120.2 . . ?
C11 C10 C9 119.3(3) . . ?
C11 C10 H10 120.4 . . ?
C9 C10 H10 120.4 . . ?
C10 C11 C12 120.6(3) . . ?
C10 C11 H11 119.7 . . ?
C12 C11 H11 119.7 . . ?
C11 C12 C7 121.6(3) . . ?
C11 C12 H12 119.2 . . ?
C7 C12 H12 119.2 . . ?
C14 C13 C18 116.4(3) . . ?
C14 C13 Sn1 122.8(2) . . ?
C18 C13 Sn1 120.8(2) . . ?
C13 C14 C15 122.1(3) . . ?
C13 C14 H14 118.9 . . ?
C15 C14 H14 118.9 . . ?
C16 C15 C14 119.9(4) . . ?
C16 C15 H15 120.1 . . ?
C14 C15 H15 120.1 . . ?
C17 C16 C15 119.4(4) . . ?
C17 C16 H16 120.3 . . ?
C15 C16 H16 120.3 . . ?
C16 C17 C18 120.2(4) . . ?
C16 C17 H17 119.9 . . ?
C18 C17 H17 119.9 . . ?
C17 C18 C13 122.0(3) . . ?
C17 C18 H18 119.0 . . ?
C13 C18 H18 119.0 . . ?
O1 Ca1 O2 180.0 . . ?
O1 Ca1 O3 92.86(7) . . ?
O2 Ca1 O3 87.14(7) . . ?
O1 Ca1 O3 92.86(7) . 2_655 ?
O2 Ca1 O3 87.14(7) . 2_655 ?
O3 Ca1 O3 174.28(14) . 2_655 ?
O1 Ca1 Sn1 82.453(15) . 2_655 ?
O2 Ca1 Sn1 97.547(15) . 2_655 ?
O3 Ca1 Sn1 90.97(6) . 2_655 ?
O3 Ca1 Sn1 89.78(6) 2_655 2_655 ?
O1 Ca1 Sn1 82.453(15) . . ?
O2 Ca1 Sn1 97.547(15) . . ?
O3 Ca1 Sn1 89.78(6) . . ?
O3 Ca1 Sn1 90.97(6) 2_655 . ?
Sn1 Ca1 Sn1 164.91(3) 2_655 . ?
C19 O1 C19 108.8(5) 2_655 . ?
C19 O1 Ca1 125.6(2) 2_655 . ?
C19 O1 Ca1 125.6(2) . . ?
C21 O2 C21 108.3(5) 2_655 . ?
C21 O2 Ca1 125.9(3) 2_655 . ?
C21 O2 Ca1 125.9(3) . . ?
C23 O3 C26 106.5(3) . . ?
C23 O3 Ca1 127.4(2) . . ?
C26 O3 Ca1 126.1(2) . . ?
O1 C19 C20 107.7(5) . . ?
O1 C19 H19A 110.2 . . ?
C20 C19 H19A 110.2 . . ?
O1 C19 H19B 110.2 . . ?
C20 C19 H19B 110.2 . . ?
H19A C19 H19B 108.5 . . ?
C20 C20 C19 107.8(3) 2_655 . ?
C20 C20 H20A 110.1 2_655 . ?
C19 C20 H20A 110.1 . . ?
C20 C20 H20B 110.1 2_655 . ?
C19 C20 H20B 110.1 . . ?
H20A C20 H20B 108.5 . . ?
O2 C21 C22 106.1(5) . . ?
O2 C21 H21A 110.5 . . ?
C22 C21 H21A 110.5 . . ?
O2 C21 H21B 110.5 . . ?
C22 C21 H21B 110.5 . . ?
H21A C21 H21B 108.7 . . ?
C22 C22 C21 102.0(4) 2_655 . ?
C22 C22 H22A 111.4 2_655 . ?
C21 C22 H22A 111.4 . . ?
C22 C22 H22B 111.4 2_655 . ?
C21 C22 H22B 111.4 . . ?
H22A C22 H22B 109.2 . . ?
C24 C23 O3 112.9(4) . . ?
C24 C23 H23A 109.0 . . ?
O3 C23 H23A 109.0 . . ?
C24 C23 H23B 109.0 . . ?
O3 C23 H23B 109.0 . . ?
H23A C23 H23B 107.8 . . ?
C23 C24 C25 106.1(5) . . ?
C23 C24 H24A 110.5 . . ?
C25 C24 H24A 110.5 . . ?
C23 C24 H24B 110.5 . . ?
C25 C24 H24B 110.5 . . ?
H24A C24 H24B 108.7 . . ?
C26 C25 C24 104.1(4) . . ?
C26 C25 H25A 110.9 . . ?
C24 C25 H25A 110.9 . . ?
C26 C25 H25B 110.9 . . ?
C24 C25 H25B 110.9 . . ?
H25A C25 H25B 109.0 . . ?
O3 C26 C25 106.8(4) . . ?
O3 C26 H26A 110.4 . . ?
C25 C26 H26A 110.4 . . ?
O3 C26 H26B 110.4 . . ?
C25 C26 H26B 110.4 . . ?
H26A C26 H26B 108.6 . . ?

loop_
_geom_bond_atom_site_label_1
_geom_bond_atom_site_label_2
_geom_bond_distance
_geom_bond_site_symmetry_2
_geom_bond_publ_flag
Sn1 C13 2.199(3) . ?
Sn1 C1 2.200(3) . ?
Sn1 C7 2.203(3) . ?
Sn1 Ca1 3.3164(3) . ?
C1 C6 1.392(5) . ?
C1 C2 1.398(4) . ?
C2 C3 1.400(5) . ?
C2 H2 0.9500 . ?
C3 C4 1.381(6) . ?
C3 H3 0.9500 . ?
C4 C5 1.375(6) . ?
C4 H4 0.9500 . ?
C5 C6 1.388(5) . ?
C5 H5 0.9500 . ?
C6 H6 0.9500 . ?
C7 C12 1.396(4) . ?
C7 C8 1.397(4) . ?
C8 C9 1.396(5) . ?
C8 H8 0.9500 . ?
C9 C10 1.384(5) . ?
C9 H9 0.9500 . ?
C10 C11 1.380(5) . ?
C10 H10 0.9500 . ?
C11 C12 1.390(5) . ?
C11 H11 0.9500 . ?
C12 H12 0.9500 . ?
C13 C14 1.392(4) . ?
C13 C18 1.394(5) . ?
C14 C15 1.393(5) . ?
C14 H14 0.9500 . ?
C15 C16 1.383(6) . ?
C15 H15 0.9500 . ?
C16 C17 1.376(6) . ?
C16 H16 0.9500 . ?
C17 C18 1.391(5) . ?
C17 H17 0.9500 . ?
C18 H18 0.9500 . ?
Ca1 O1 2.341(4) . ?
Ca1 O2 2.360(3) . ?
Ca1 O3 2.382(3) . ?
Ca1 O3 2.382(3) 2_655 ?
O1 C19 1.440(5) 2_655 ?
O1 C19 1.440(5) . ?
O2 C21 1.433(6) 2_655 ?
O2 C21 1.433(6) . ?
O3 C23 1.424(6) . ?
O3 C26 1.451(4) . ?
C19 C20 1.468(7) . ?
C19 H19A 0.9900 . ?
C19 H19B 0.9900 . ?
C20 C20 1.443(13) 2_655 ?
C20 H20A 0.9900 . ?
C20 H20B 0.9900 . ?
C21 C22 1.503(8) . ?
C21 H21A 0.9900 . ?
C21 H21B 0.9900 . ?
C22 C22 1.481(13) 2_655 ?
C22 H22A 0.9900 . ?
C22 H22B 0.9900 . ?
C23 C24 1.349(7) . ?
C23 H23A 0.9900 . ?
C23 H23B 0.9900 . ?
C24 C25 1.520(7) . ?
C24 H24A 0.9900 . ?
C24 H24B 0.9900 . ?
C25 C26 1.482(7) . ?
C25 H25A 0.9900 . ?
C25 H25B 0.9900 . ?
C26 H26A 0.9900 . ?
C26 H26B 0.9900 . ?

loop_
_geom_torsion_atom_site_label_1
_geom_torsion_atom_site_label_2
_geom_torsion_atom_site_label_3
_geom_torsion_atom_site_label_4
_geom_torsion
_geom_torsion_site_symmetry_1
_geom_torsion_site_symmetry_2
_geom_torsion_site_symmetry_3
_geom_torsion_site_symmetry_4
_geom_torsion_publ_flag
C6 C1 C2 C3 -0.3(5) . . . . ?
Sn1 C1 C2 C3 177.1(3) . . . . ?
C1 C2 C3 C4 -0.8(6) . . . . ?
C2 C3 C4 C5 1.2(6) . . . . ?
C3 C4 C5 C6 -0.6(7) . . . . ?
C4 C5 C6 C1 -0.5(7) . . . . ?
C2 C1 C6 C5 0.9(6) . . . . ?
Sn1 C1 C6 C5 -176.4(3) . . . . ?
C12 C7 C8 C9 -1.7(5) . . . . ?
Sn1 C7 C8 C9 170.5(3) . . . . ?
C7 C8 C9 C10 0.7(5) . . . . ?
C8 C9 C10 C11 0.9(6) . . . . ?
C9 C10 C11 C12 -1.5(6) . . . . ?
C10 C11 C12 C7 0.5(6) . . . . ?
C8 C7 C12 C11 1.1(5) . . . . ?
Sn1 C7 C12 C11 -171.3(3) . . . . ?
C18 C13 C14 C15 0.1(5) . . . . ?
Sn1 C13 C14 C15 179.7(3) . . . . ?
C13 C14 C15 C16 0.3(6) . . . . ?
C14 C15 C16 C17 -0.6(7) . . . . ?
C15 C16 C17 C18 0.5(7) . . . . ?
C16 C17 C18 C13 -0.1(7) . . . . ?
C14 C13 C18 C17 -0.2(6) . . . . ?
Sn1 C13 C18 C17 -179.8(3) . . . . ?
C19 O1 C19 C20 -1.1(3) 2_655 . . . ?
Ca1 O1 C19 C20 178.9(3) . . . . ?
O1 C19 C20 C20 3.0(9) . . . 2_655 ?
C21 O2 C21 C22 12.5(3) 2_655 . . . ?
Ca1 O2 C21 C22 -167.5(3) . . . . ?
O2 C21 C22 C22 -32.5(9) . . . 2_655 ?
C26 O3 C23 C24 3.2(9) . . . . ?
Ca1 O3 C23 C24 -177.0(5) . . . . ?
O3 C23 C24 C25 -13.9(10) . . . . ?
C23 C24 C25 C26 18.6(9) . . . . ?
C23 O3 C26 C25 9.2(7) . . . . ?
Ca1 O3 C26 C25 -170.6(4) . . . . ?
C24 C25 C26 O3 -16.7(7) . . . . ?
